data_2201674
loop_
_publ_author_name
'Yan, Zheng'
'Jian-Rong Li'
'Ya-Bo Xie'
'Xian-He Bu'

_publ_section_title
;
 2,4,6-Trimethyl-1,3,5-tris(2-pyrimidinylthiomethyl)benzene chloroform
 hemisolvate
;
_journal_issue 8
_journal_name_full 'Acta Crystallographica Section E'
_journal_page_first o923
_journal_page_last o924
_journal_paper_doi 10.1107/S1600536802012680
_journal_volume 58
_journal_year 2002
_chemical_formula_iupac 'C24 H24 N6 S3, 0.5 CH Cl3'
_chemical_formula_moiety 'C24 H24 N6 S3, 0.5 CH Cl3'
_chemical_formula_sum 'C24.5 H24.5 Cl1.5 N6 S3'
_chemical_formula_weight 552.36
_chemical_melting_point .468E-305
_chemical_name_systematic
;
1,3,5-Tris(2-pyrimidinylthiomethyl)-2,4,6-Trimethylbenzene
;
_space_group_IT_number 14
_symmetry_cell_setting monoclinic
_symmetry_space_group_name_Hall '-P 2ybc'
_symmetry_space_group_name_H-M 'P 1 21/c 1'
_cell_angle_alpha 90.00
_cell_angle_beta 110.885(6)
_cell_angle_gamma 90.00
_cell_formula_units_Z 4
_cell_length_a 18.957(6)
_cell_length_b 9.961(3)
_cell_length_c 16.335(5)
_cell_measurement_reflns_used 10845
_cell_measurement_temperature 293(2)
_cell_measurement_theta_max 24.68
_cell_measurement_theta_min 2.35
_cell_volume 2881.9(15)
_computing_cell_refinement SMART
_computing_data_collection 'SMART (Bruker, 1998)'
_computing_data_reduction 'SHELXTL (Bruker,1998)'
_computing_molecular_graphics SHELXTL
_computing_publication_material SHELXTL
_computing_structure_refinement 'SHELXL97 (Sheldrick, 1997)'
_computing_structure_solution 'SHELXS97 (Sheldrick, 1997)'
_diffrn_ambient_temperature 293(2)
_diffrn_measured_fraction_theta_full 0.953
_diffrn_measured_fraction_theta_max 0.953
_diffrn_measurement_device_type 'Bruker CCD area-detector'
_diffrn_measurement_method '\f and \w'
_diffrn_radiation_monochromator graphite
_diffrn_radiation_source 'fine-focus sealed tube'
_diffrn_radiation_type MoK\a
_diffrn_radiation_wavelength 0.71073
_diffrn_reflns_av_R_equivalents 0.0981
_diffrn_reflns_av_sigmaI/netI 0.1589
_diffrn_reflns_limit_h_max 9
_diffrn_reflns_limit_h_min -22
_diffrn_reflns_limit_k_max 11
_diffrn_reflns_limit_k_min -11
_diffrn_reflns_limit_l_max 19
_diffrn_reflns_limit_l_min -19
_diffrn_reflns_number 11025
_diffrn_reflns_theta_full 25.03
_diffrn_reflns_theta_max 25.03
_diffrn_reflns_theta_min 2.35
_diffrn_standards_decay_% 0
_diffrn_standards_interval_count 0
_diffrn_standards_interval_time 0
_diffrn_standards_number 0
_exptl_absorpt_coefficient_mu 0.420
_exptl_absorpt_correction_T_max 0.9207
_exptl_absorpt_correction_T_min 0.8843
_exptl_absorpt_correction_type multi-scan
_exptl_absorpt_process_details '(SADABS; Bruker, 1998)'
_exptl_crystal_colour colorless
_exptl_crystal_density_diffrn 1.273
_exptl_crystal_density_method 'not measured'
_exptl_crystal_description needle
_exptl_crystal_F_000 1148
_exptl_crystal_size_max 0.30
_exptl_crystal_size_mid 0.25
_exptl_crystal_size_min 0.20
_refine_diff_density_max 0.438
_refine_diff_density_min -0.272
_refine_ls_extinction_method none
_refine_ls_goodness_of_fit_ref 0.930
_refine_ls_hydrogen_treatment constr
_refine_ls_matrix_type full
_refine_ls_number_parameters 334
_refine_ls_number_reflns 4853
_refine_ls_number_restraints 0
_refine_ls_restrained_S_all 0.930
_refine_ls_R_factor_all 0.1947
_refine_ls_R_factor_gt 0.0699
_refine_ls_shift/su_max 0.007
_refine_ls_shift/su_mean 0.001
_refine_ls_structure_factor_coef Fsqd
_refine_ls_weighting_details 'calc w = 1/[\s^2^(Fo^2^)+(0.06P)^2^] where P = (Fo^2^+2Fc^2^)/3'
_refine_ls_weighting_scheme calc
_refine_ls_wR_factor_ref 0.1802
_reflns_number_gt 1832
_reflns_number_total 4853
_reflns_threshold_expression I>2\s(I)
_cod_data_source_file ww6017.cif
_cod_data_source_block I
_cod_original_cell_volume 2881.9(16)
_cod_original_sg_symbol_H-M 'P 21/c'
_cod_original_formula_sum 'C24.50 H24.50 Cl1.50 N6 S3'
_cod_database_code 2201674
_cod_database_fobs_code 2201674

loop_
_symmetry_equiv_pos_as_xyz
'x, y, z'
'-x, y+1/2, -z+1/2'
'-x, -y, -z'
'x, -y-1/2, z-1/2'

loop_
_atom_site_label
_atom_site_fract_x
_atom_site_fract_y
_atom_site_fract_z
_atom_site_U_iso_or_equiv
_atom_site_adp_type
_atom_site_calc_flag
_atom_site_refinement_flags
_atom_site_occupancy
_atom_site_disorder_assembly
_atom_site_disorder_group
_atom_site_type_symbol
N1 0.6959(3) 1.1675(5) -0.0838(3) 0.0573(13) Uani d . 1 . . N
N2 0.7597(3) 1.3545(6) -0.0030(4) 0.0779(16) Uani d . 1 . . N
N3 0.8589(3) 0.4718(6) 0.4052(3) 0.0700(15) Uani d . 1 . . N
N4 0.9154(3) 0.6083(5) 0.5305(4) 0.0694(15) Uani d . 1 . . N
N5 0.4184(3) 0.9709(5) 0.3376(3) 0.0530(12) Uani d . 1 . . N
N6 0.4819(3) 1.1537(5) 0.4301(3) 0.0522(12) Uani d . 1 . . N
S1 0.73209(10) 1.16335(16) 0.08913(10) 0.0653(5) Uani d . 1 . . S
S2 0.83027(10) 0.73296(16) 0.39103(12) 0.0755(6) Uani d . 1 . . S
S3 0.54751(9) 1.06361(15) 0.32728(10) 0.0555(5) Uani d . 1 . . S
C1 0.6660(3) 0.9459(5) 0.1315(3) 0.0462(14) Uani d . 1 . . C
C2 0.7199(3) 0.8495(6) 0.1773(4) 0.0502(14) Uani d . 1 . . C
C3 0.7077(3) 0.7775(6) 0.2445(4) 0.0532(15) Uani d . 1 . . C
C4 0.6438(3) 0.8044(5) 0.2672(3) 0.0431(13) Uani d . 1 . . C
C5 0.5931(3) 0.9013(5) 0.2221(3) 0.0425(13) Uani d . 1 . . C
C6 0.6040(3) 0.9764(5) 0.1546(3) 0.0447(14) Uani d . 1 . . C
C7 0.7901(4) 0.8256(7) 0.1547(5) 0.084(2) Uani d . 1 . . C
H7A 0.7889 0.8830 0.1070 0.127 Uiso calc R 1 . . H
H7B 0.7915 0.7335 0.1380 0.127 Uiso calc R 1 . . H
H7C 0.8343 0.8452 0.2049 0.127 Uiso calc R 1 . . H
C8 0.6339(3) 0.7298(6) 0.3440(4) 0.0647(17) Uani d . 1 . . C
H8A 0.5886 0.7600 0.3517 0.097 Uiso calc R 1 . . H
H8B 0.6765 0.7474 0.3964 0.097 Uiso calc R 1 . . H
H8C 0.6305 0.6352 0.3322 0.097 Uiso calc R 1 . . H
C9 0.5508(3) 1.0872(6) 0.1111(4) 0.0580(16) Uani d . 1 . . C
H9A 0.5116 1.0923 0.1355 0.087 Uiso calc R 1 . . H
H9B 0.5287 1.0698 0.0494 0.087 Uiso calc R 1 . . H
H9C 0.5777 1.1708 0.1206 0.087 Uiso calc R 1 . . H
C10 0.6749(4) 1.0157(6) 0.0525(4) 0.0611(16) Uani d . 1 . . C
H10A 0.6257 1.0406 0.0109 0.073 Uiso calc R 1 . . H
H10B 0.6986 0.9553 0.0235 0.073 Uiso calc R 1 . . H
C11 0.7275(3) 1.2341(6) -0.0113(4) 0.0526(15) Uani d . 1 . . C
C12 0.6974(4) 1.2258(7) -0.1582(4) 0.0687(18) Uani d . 1 . . C
H12A 0.6762 1.1821 -0.2117 0.082 Uiso calc R 1 . . H
C13 0.7307(4) 1.3502(9) -0.1542(6) 0.083(2) Uani d . 1 . . C
H13A 0.7315 1.3915 -0.2049 0.100 Uiso calc R 1 . . H
C14 0.7615(4) 1.4098(7) -0.0768(6) 0.079(2) Uani d . 1 . . C
H14A 0.7850 1.4926 -0.0738 0.094 Uiso calc R 1 . . H
C15 0.7621(3) 0.6686(6) 0.2910(4) 0.0595(16) Uani d . 1 . . C
H15A 0.7879 0.6354 0.2533 0.071 Uiso calc R 1 . . H
H15B 0.7347 0.5945 0.3042 0.071 Uiso calc R 1 . . H
C16 0.8711(3) 0.5890(6) 0.4464(4) 0.0556(15) Uani d . 1 . . C
C17 0.8901(4) 0.3643(7) 0.4518(6) 0.079(2) Uani d . 1 . . C
H17A 0.8817 0.2807 0.4247 0.095 Uiso calc R 1 . . H
C18 0.9351(4) 0.3731(8) 0.5398(5) 0.081(2) Uani d . 1 . . C
H18A 0.9564 0.2976 0.5729 0.097 Uiso calc R 1 . . H
C19 0.9462(4) 0.5005(9) 0.5752(5) 0.084(2) Uani d . 1 . . C
H19A 0.9772 0.5105 0.6336 0.101 Uiso calc R 1 . . H
C20 0.5234(3) 0.9298(6) 0.2458(3) 0.0504(15) Uani d . 1 . . C
H20A 0.5086 0.8496 0.2694 0.060 Uiso calc R 1 . . H
H20B 0.4815 0.9572 0.1941 0.060 Uiso calc R 1 . . H
C21 0.4735(3) 1.0585(5) 0.3674(3) 0.0436(13) Uani d . 1 . . C
C22 0.3676(3) 0.9747(6) 0.3770(4) 0.0617(17) Uani d . 1 . . C
H22A 0.3283 0.9128 0.3596 0.074 Uiso calc R 1 . . H
C23 0.3700(4) 1.0645(6) 0.4416(4) 0.0576(16) Uani d . 1 . . C
H23A 0.3339 1.0650 0.4680 0.069 Uiso calc R 1 . . H
C24 0.4283(4) 1.1523(7) 0.4644(4) 0.0607(17) Uani d . 1 . . C
H24A 0.4308 1.2160 0.5070 0.073 Uiso calc R 1 . . H
C25 0.9836(6) 0.6149(9) 0.1359(6) 0.044(3) Uani d P 0.50 . . C
H25A 0.9681 0.6740 0.0846 0.053 Uiso calc PR 0.50 . . H
Cl1 0.9085(2) 0.5178(3) 0.1320(3) 0.1090(16) Uani d P 0.50 . . Cl
Cl2 1.0176(4) 0.7115(4) 0.2275(2) 0.148(2) Uani d P 0.50 . . Cl
Cl3 1.0550(2) 0.5069(4) 0.1294(4) 0.1197(16) Uani d P 0.50 . . Cl

loop_
_atom_site_aniso_label
_atom_site_aniso_U_11
_atom_site_aniso_U_22
_atom_site_aniso_U_33
_atom_site_aniso_U_12
_atom_site_aniso_U_13
_atom_site_aniso_U_23
N1 0.067(3) 0.062(3) 0.047(3) 0.004(3) 0.026(3) 0.006(3)
N2 0.092(4) 0.061(4) 0.093(4) -0.012(3) 0.048(4) -0.003(3)
N3 0.064(4) 0.055(4) 0.080(4) 0.000(3) 0.012(3) -0.001(3)
N4 0.079(4) 0.057(4) 0.069(4) 0.002(3) 0.023(3) -0.005(3)
N5 0.055(3) 0.064(3) 0.047(3) -0.010(3) 0.026(3) 0.000(2)
N6 0.057(3) 0.056(3) 0.045(3) 0.005(2) 0.021(3) -0.004(2)
S1 0.0890(13) 0.0625(10) 0.0526(9) -0.0215(9) 0.0353(9) -0.0058(8)
S2 0.0734(12) 0.0470(10) 0.0864(12) -0.0010(9) 0.0043(10) -0.0088(9)
S3 0.0570(10) 0.0622(10) 0.0579(9) -0.0088(8) 0.0335(8) -0.0119(8)
C1 0.064(4) 0.042(3) 0.040(3) -0.014(3) 0.028(3) -0.009(3)
C2 0.054(4) 0.047(4) 0.058(4) -0.002(3) 0.030(3) -0.007(3)
C3 0.047(4) 0.051(4) 0.060(4) -0.005(3) 0.017(3) -0.009(3)
C4 0.055(4) 0.041(3) 0.037(3) -0.001(3) 0.021(3) -0.005(3)
C5 0.044(3) 0.045(3) 0.045(3) -0.001(3) 0.024(3) -0.010(3)
C6 0.050(4) 0.049(4) 0.035(3) 0.001(3) 0.014(3) 0.000(3)
C7 0.101(5) 0.089(5) 0.093(5) 0.019(4) 0.071(5) -0.004(4)
C8 0.074(4) 0.062(4) 0.063(4) -0.007(3) 0.030(3) 0.014(3)
C9 0.069(4) 0.057(4) 0.053(3) 0.001(3) 0.027(3) 0.005(3)
C10 0.083(5) 0.056(4) 0.053(3) -0.012(3) 0.035(3) -0.009(3)
C11 0.051(4) 0.044(4) 0.069(4) -0.005(3) 0.029(3) 0.002(3)
C12 0.075(5) 0.077(5) 0.059(4) 0.020(4) 0.030(4) 0.008(4)
C13 0.078(5) 0.085(6) 0.100(6) 0.016(4) 0.047(5) 0.038(5)
C14 0.102(6) 0.058(5) 0.092(6) -0.004(4) 0.054(5) 0.022(4)
C15 0.063(4) 0.052(4) 0.066(4) 0.003(3) 0.025(3) -0.007(3)
C16 0.050(4) 0.047(4) 0.067(4) -0.005(3) 0.017(3) -0.010(3)
C17 0.064(5) 0.053(5) 0.118(7) 0.000(4) 0.031(5) -0.002(4)
C18 0.082(6) 0.060(5) 0.093(6) 0.002(4) 0.023(5) 0.015(4)
C19 0.073(5) 0.079(6) 0.090(5) 0.000(4) 0.017(4) 0.006(5)
C20 0.042(3) 0.055(4) 0.055(3) 0.005(3) 0.018(3) -0.002(3)
C21 0.048(4) 0.043(3) 0.040(3) -0.004(3) 0.016(3) 0.000(3)
C22 0.054(4) 0.064(4) 0.074(4) -0.002(3) 0.032(4) 0.016(4)
C23 0.063(4) 0.063(4) 0.061(4) 0.011(4) 0.039(3) 0.002(3)
C24 0.080(5) 0.065(4) 0.053(4) 0.011(4) 0.042(4) 0.004(3)
C25 0.054(7) 0.023(5) 0.038(6) 0.011(5) -0.005(5) 0.015(4)
Cl1 0.066(2) 0.047(2) 0.229(5) 0.0116(17) 0.070(3) 0.023(3)
Cl2 0.274(6) 0.073(3) 0.041(2) -0.036(3) -0.012(3) 0.0050(17)
Cl3 0.086(3) 0.083(3) 0.211(5) 0.024(2) 0.079(3) 0.032(3)

loop_
_atom_type_symbol
_atom_type_description
_atom_type_scat_dispersion_real
_atom_type_scat_dispersion_imag
_atom_type_scat_source
C C 0.0033 0.0016 'International Tables Vol C Tables 4.2.6.8 and 6.1.1.4'
H H 0.0000 0.0000 'International Tables Vol C Tables 4.2.6.8 and 6.1.1.4'
N N 0.0061 0.0033 'International Tables Vol C Tables 4.2.6.8 and 6.1.1.4'
S S 0.1246 0.1234 'International Tables Vol C Tables 4.2.6.8 and 6.1.1.4'
Cl Cl 0.1484 0.1585 'International Tables Vol C Tables 4.2.6.8 and 6.1.1.4'

loop_
_geom_angle_atom_site_label_1
_geom_angle_atom_site_label_2
_geom_angle_atom_site_label_3
_geom_angle
C11 N1 C12 116.5(5)
C11 N2 C14 116.0(6)
C17 N3 C16 117.3(6)
C19 N4 C16 116.3(6)
C21 N5 C22 114.7(5)
C24 N6 C21 114.1(5)
C11 S1 C10 101.2(3)
C16 S2 C15 102.9(3)
C21 S3 C20 103.1(3)
C6 C1 C2 121.9(5)
C6 C1 C10 119.2(5)
C2 C1 C10 118.8(5)
C3 C2 C1 118.4(5)
C3 C2 C7 120.9(6)
C1 C2 C7 120.7(5)
C2 C3 C4 120.4(5)
C2 C3 C15 119.4(5)
C4 C3 C15 120.2(5)
C5 C4 C3 119.6(5)
C5 C4 C8 121.0(5)
C3 C4 C8 119.4(5)
C4 C5 C6 121.5(5)
C4 C5 C20 119.8(5)
C6 C5 C20 118.7(5)
C1 C6 C5 118.1(5)
C1 C6 C9 121.8(5)
C5 C6 C9 120.1(5)
C1 C10 S1 109.1(4)
N1 C11 N2 126.7(6)
N1 C11 S1 119.8(4)
N2 C11 S1 113.5(5)
N1 C12 C13 119.8(6)
C14 C13 C12 119.0(7)
C13 C14 N2 122.0(7)
C3 C15 S2 110.0(4)
N3 C16 N4 125.3(6)
N3 C16 S2 120.1(5)
N4 C16 S2 114.6(5)
N3 C17 C18 121.8(7)
C19 C18 C17 116.0(7)
N4 C19 C18 123.2(7)
C5 C20 S3 107.8(3)
N5 C21 N6 127.3(5)
N5 C21 S3 121.2(4)
N6 C21 S3 111.5(4)
N5 C22 C23 123.8(6)
C24 C23 C22 115.7(5)
N6 C24 C23 124.4(6)
Cl2 C25 Cl1 113.9(7)
Cl2 C25 Cl3 109.9(6)
Cl1 C25 Cl3 107.5(5)

loop_
_geom_bond_atom_site_label_1
_geom_bond_atom_site_label_2
_geom_bond_site_symmetry_2
_geom_bond_distance
_geom_bond_publ_flag
N1 C11 . 1.302(7) ?
N1 C12 . 1.357(7) ?
N2 C11 . 1.330(7) ?
N2 C14 . 1.336(8) ?
N3 C17 . 1.324(8) ?
N3 C16 . 1.326(7) ?
N4 C19 . 1.314(8) ?
N4 C16 . 1.343(7) ?
N5 C21 . 1.314(7) ?
N5 C22 . 1.337(7) ?
N6 C24 . 1.325(7) ?
N6 C21 . 1.362(6) ?
S1 C11 . 1.759(6) ?
S1 C10 . 1.798(6) ?
S2 C16 . 1.725(6) ?
S2 C15 . 1.802(6) ?
S3 C21 . 1.748(6) ?
S3 C20 . 1.823(5) ?
C1 C6 . 1.389(7) ?
C1 C2 . 1.407(8) ?
C1 C10 . 1.527(7) ?
C2 C3 . 1.398(8) ?
C2 C7 . 1.523(8) ?
C3 C4 . 1.412(7) ?
C3 C15 . 1.503(8) ?
C4 C5 . 1.376(7) ?
C4 C8 . 1.526(7) ?
C5 C6 . 1.408(7) ?
C5 C20 . 1.531(7) ?
C6 C9 . 1.494(7) ?
C12 C13 . 1.381(10) ?
C13 C14 . 1.330(10) ?
C17 C18 . 1.389(10) ?
C18 C19 . 1.379(10) ?
C22 C23 . 1.372(8) ?
C23 C24 . 1.353(8) ?
C25 Cl2 . 1.700(10) ?
C25 Cl1 . 1.704(11) ?
C25 Cl3 . 1.762(11) ?

loop_
_geom_torsion_atom_site_label_1
_geom_torsion_atom_site_label_2
_geom_torsion_atom_site_label_3
_geom_torsion_atom_site_label_4
_geom_torsion
C6 C1 C2 C3 3.8(8)
C10 C1 C2 C3 -174.3(5)
C6 C1 C2 C7 -175.5(5)
C10 C1 C2 C7 6.3(8)
C1 C2 C3 C4 -1.9(8)
C7 C2 C3 C4 177.4(5)
C1 C2 C3 C15 176.6(5)
C7 C2 C3 C15 -4.1(8)
C2 C3 C4 C5 0.7(8)
C15 C3 C4 C5 -177.8(5)
C2 C3 C4 C8 -176.7(5)
C15 C3 C4 C8 4.8(7)
C3 C4 C5 C6 -1.2(8)
C8 C4 C5 C6 176.1(5)
C3 C4 C5 C20 179.3(5)
C8 C4 C5 C20 -3.3(7)
C2 C1 C6 C5 -4.3(8)
C10 C1 C6 C5 173.8(4)
C2 C1 C6 C9 174.4(5)
C10 C1 C6 C9 -7.4(7)
C4 C5 C6 C1 3.0(7)
C20 C5 C6 C1 -177.6(4)
C4 C5 C6 C9 -175.8(5)
C20 C5 C6 C9 3.7(7)
C6 C1 C10 S1 92.7(5)
C2 C1 C10 S1 -89.0(5)
C11 S1 C10 C1 -174.9(4)
C12 N1 C11 N2 1.6(9)
C12 N1 C11 S1 -177.1(4)
C14 N2 C11 N1 -2.3(9)
C14 N2 C11 S1 176.5(5)
C10 S1 C11 N1 -7.6(5)
C10 S1 C11 N2 173.4(4)
C11 N1 C12 C13 -0.8(8)
N1 C12 C13 C14 0.8(10)
C12 C13 C14 N2 -1.6(11)
C11 N2 C14 C13 2.2(10)
C2 C3 C15 S2 96.7(5)
C4 C3 C15 S2 -84.8(5)
C16 S2 C15 C3 165.7(4)
C17 N3 C16 N4 3.2(9)
C17 N3 C16 S2 -178.2(5)
C19 N4 C16 N3 -2.6(9)
C19 N4 C16 S2 178.7(5)
C15 S2 C16 N3 12.3(6)
C15 S2 C16 N4 -169.0(5)
C16 N3 C17 C18 -1.2(10)
N3 C17 C18 C19 -1.1(10)
C16 N4 C19 C18 0.0(10)
C17 C18 C19 N4 1.7(11)
C4 C5 C20 S3 91.7(5)
C6 C5 C20 S3 -87.8(5)
C21 S3 C20 C5 -166.3(4)
C22 N5 C21 N6 -3.0(8)
C22 N5 C21 S3 177.2(4)
C24 N6 C21 N5 1.7(8)
C24 N6 C21 S3 -178.5(4)
C20 S3 C21 N5 0.1(5)
C20 S3 C21 N6 -179.8(4)
C21 N5 C22 C23 2.0(8)
N5 C22 C23 C24 0.0(8)
C21 N6 C24 C23 0.8(8)
C22 C23 C24 N6 -1.5(9)
